data_4300094
loop_
_publ_author_name
'Laurie A. Tyler'
'Juan C. Noveron'
'Marilyn M. Olmstead'
'Pradip K. Mascharak'

_publ_contact_author
; Pradip K. Mascharak
  Department of Chemistry and Biochemistry
  University of California
  Santa Cruz, CA 95064
  USA
;
_publ_contact_author_email mascharak@chemistry.ucsc.edu
_publ_contact_author_fax 831-459-2935
_publ_contact_author_phone 831-459-4251
_publ_section_title
;
Co(III) Complexes with Coordinated Carboxamido Nitrogens and Thiolato
Sulfurs as Models for Co-Containing Nitrile Hydratase and Their Conversion
to the Corresponding Sulfinato Species
;
_journal_name_full 'Inorganic Chemistry'
_journal_page_first 357
_journal_page_last 362
_journal_paper_doi 10.1021/ic990794m
_journal_volume 39
_journal_year 2000
_chemical_formula_sum 'C28 H29 Co N5 O2.5 S2'
_chemical_formula_weight 598.61
_chemical_name_common (Me4N)[Co(PyPePS)2].0.5H2O
_space_group_IT_number 15
_symmetry_cell_setting monoclinic
_symmetry_space_group_name_Hall '-I 2ya'
_symmetry_space_group_name_H-M 'I 1 2/a 1'
_atom_sites_solution_hydrogens geom
_atom_sites_solution_primary direct
_atom_sites_solution_secondary difmap
_audit_creation_method SHELXL-97
_cell_angle_alpha 90.00
_cell_angle_beta 93.54(3)
_cell_angle_gamma 90.00
_cell_formula_units_Z 8
_cell_length_a 17.442(4)
_cell_length_b 11.375(2)
_cell_length_c 28.162(6)
_cell_measurement_reflns_used 50
_cell_measurement_temperature 140(2)
_cell_measurement_theta_max 18.2
_cell_measurement_theta_min 5.4
_cell_volume 5577(2)
_computing_cell_refinement 'Siemens P3'
_computing_data_collection 'Siemens P3'
_computing_data_reduction 'Siemens XDISK'
_computing_molecular_graphics 'SHELXTL 5, XP (Sheldrick, 1994)'
_computing_publication_material 'SHELX-97-2, CIFTAB (Sheldrick, 1998)'
_computing_structure_refinement 'SHELXL-97 (Sheldrick, 1997)'
_computing_structure_solution 'SHELXS-97 (Sheldrick, 1990)'
_diffrn_ambient_temperature 140(2)
_diffrn_measured_fraction_theta_full 0.999
_diffrn_measured_fraction_theta_max 0.999
_diffrn_measurement_device_type 'Siemens R3m/V'
_diffrn_measurement_method \w
_diffrn_radiation_monochromator graphite
_diffrn_radiation_source 'normal-focus sealed tube'
_diffrn_radiation_type MoK\a
_diffrn_radiation_wavelength 0.71073
_diffrn_reflns_av_R_equivalents 0.0411
_diffrn_reflns_av_sigmaI/netI 0.0889
_diffrn_reflns_limit_h_max 22
_diffrn_reflns_limit_h_min -22
_diffrn_reflns_limit_k_max 14
_diffrn_reflns_limit_k_min 0
_diffrn_reflns_limit_l_max 36
_diffrn_reflns_limit_l_min 0
_diffrn_reflns_number 6825
_diffrn_reflns_theta_full 27.49
_diffrn_reflns_theta_max 27.49
_diffrn_reflns_theta_min 1.45
_diffrn_standards_decay_% <1.0
_diffrn_standards_interval_count 198
_diffrn_standards_number 2
_exptl_absorpt_coefficient_mu 0.802
_exptl_absorpt_correction_T_max 0.8690
_exptl_absorpt_correction_T_min 0.8065
_exptl_absorpt_correction_type empirical
_exptl_absorpt_process_details
;
XABS2: an empirical absorption correction program. Parkin, S.;
Moezzi, B.; Hope, H. J. Appl. Cryst. 1995, 28, 53-56.
;
_exptl_crystal_colour black
_exptl_crystal_density_diffrn 1.426
_exptl_crystal_density_method 'not measured'
_exptl_crystal_description parallelepiped
_exptl_crystal_F_000 2488
_exptl_crystal_size_max 0.28
_exptl_crystal_size_mid 0.20
_exptl_crystal_size_min 0.18
_refine_diff_density_max 0.357
_refine_diff_density_min -0.368
_refine_diff_density_rms 0.079
_refine_ls_extinction_method none
_refine_ls_goodness_of_fit_ref 0.985
_refine_ls_hydrogen_treatment mixed
_refine_ls_matrix_type full
_refine_ls_number_parameters 352
_refine_ls_number_reflns 6399
_refine_ls_number_restraints 0
_refine_ls_restrained_S_all 0.985
_refine_ls_R_factor_all 0.1150
_refine_ls_R_factor_gt 0.0588
_refine_ls_shift/su_max 0.001
_refine_ls_shift/su_mean 0.000
_refine_ls_structure_factor_coef Fsqd
_refine_ls_weighting_details 'calc w=1/[\s^2^(Fo^2^)+(0.0444P)^2^+7.3576P] where P=(Fo^2^+2Fc^2^)/3'
_refine_ls_weighting_scheme calc
_refine_ls_wR_factor_gt 0.1139
_refine_ls_wR_factor_ref 0.1388
_reflns_number_gt 3873
_reflns_number_total 6399
_reflns_threshold_expression >2sigma(I)
_cod_original_cell_volume 5576.8(19)
_cod_original_sg_symbol_H-M 'I 2/a'
_cod_original_formula_sum 'C28 H29 Co N5 O2.50 S2'
_cod_database_code 4300094

loop_
_symmetry_equiv_pos_as_xyz
'x, y, z'
'-x+1/2, y, -z'
'x+1/2, y+1/2, z+1/2'
'-x+1, y+1/2, -z+1/2'
'-x, -y, -z'
'x-1/2, -y, z'
'-x+1/2, -y+1/2, -z+1/2'
'x, -y+1/2, z+1/2'

loop_
_atom_site_label
_atom_site_type_symbol
_atom_site_fract_x
_atom_site_fract_y
_atom_site_fract_z
_atom_site_U_iso_or_equiv
_atom_site_adp_type
_atom_site_occupancy
_atom_site_symmetry_multiplicity
_atom_site_calc_flag
_atom_site_refinement_flags
_atom_site_disorder_assembly
_atom_site_disorder_group
Co1 Co 0.63437(3) 0.61455(5) 0.373010(19) 0.02865(15) Uani 1 1 d . . .
S1 S 0.64283(6) 0.72268(9) 0.30789(4) 0.0334(3) Uani 1 1 d . . .
S2 S 0.51009(7) 0.58197(10) 0.35570(4) 0.0405(3) Uani 1 1 d . . .
N1 N 0.6338(2) 0.5014(3) 0.42548(11) 0.0343(8) Uani 1 1 d . . .
N2 N 0.66481(19) 0.4810(3) 0.33736(11) 0.0295(8) Uani 1 1 d . . .
N3 N 0.73983(19) 0.6613(3) 0.39440(11) 0.0314(8) Uani 1 1 d . . .
N4 N 0.60670(19) 0.7492(3) 0.40942(11) 0.0300(7) Uani 1 1 d . . .
N5 N 0.5524(2) 0.0560(3) 0.30160(15) 0.0448(10) Uani 1 1 d . . .
O1 O 0.69428(19) 0.2818(2) 0.34660(11) 0.0444(8) Uani 1 1 d . . .
O2 O 0.66120(17) 0.9093(2) 0.45031(11) 0.0429(8) Uani 1 1 d . . .
O3 O 0.7500 1.0790(4) 0.5000 0.0595(14) Uani 1 2 d S . .
H3A H 0.7811 1.0340 0.5188 0.070 Uiso 1 1 d . . .
C1 C 0.6146(3) 0.5185(4) 0.47026(15) 0.0457(12) Uani 1 1 d . . .
H1 H 0.5993 0.5948 0.4796 0.055 Uiso 1 1 calc R . .
C2 C 0.6165(4) 0.4288(4) 0.50318(17) 0.0669(17) Uani 1 1 d . . .
H2 H 0.6009 0.4424 0.5344 0.080 Uiso 1 1 calc R . .
C3 C 0.6414(4) 0.3183(4) 0.49008(17) 0.0710(19) Uani 1 1 d . . .
H3 H 0.6448 0.2560 0.5126 0.085 Uiso 1 1 calc R . .
C4 C 0.6613(3) 0.2998(4) 0.44388(17) 0.0581(15) Uani 1 1 d . . .
H4 H 0.6781 0.2246 0.4341 0.070 Uiso 1 1 calc R . .
C5 C 0.6565(3) 0.3924(4) 0.41230(14) 0.0363(10) Uani 1 1 d . . .
C6 C 0.6744(2) 0.3793(4) 0.36137(14) 0.0340(9) Uani 1 1 d . . .
C7 C 0.6778(2) 0.4930(3) 0.28837(13) 0.0298(9) Uani 1 1 d . . .
C8 C 0.6957(2) 0.4020(4) 0.25775(14) 0.0327(9) Uani 1 1 d . . .
H8 H 0.7007 0.3238 0.2694 0.039 Uiso 1 1 calc R . .
C9 C 0.7064(2) 0.4258(4) 0.21011(15) 0.0378(10) Uani 1 1 d . . .
H9 H 0.7171 0.3633 0.1892 0.045 Uiso 1 1 calc R . .
C10 C 0.7013(2) 0.5399(4) 0.19306(15) 0.0377(10) Uani 1 1 d . . .
H10 H 0.7099 0.5555 0.1607 0.045 Uiso 1 1 calc R . .
C11 C 0.6840(2) 0.6309(4) 0.22285(14) 0.0348(10) Uani 1 1 d . . .
H11 H 0.6810 0.7090 0.2109 0.042 Uiso 1 1 calc R . .
C12 C 0.6706(2) 0.6095(3) 0.27062(13) 0.0277(8) Uani 1 1 d . . .
C13 C 0.8065(2) 0.6106(4) 0.38469(15) 0.0369(10) Uani 1 1 d . . .
H13 H 0.8055 0.5424 0.3652 0.044 Uiso 1 1 calc R . .
C14 C 0.8765(3) 0.6545(4) 0.40216(16) 0.0426(11) Uani 1 1 d . . .
H14 H 0.9229 0.6174 0.3945 0.051 Uiso 1 1 calc R . .
C15 C 0.8782(3) 0.7520(4) 0.43061(17) 0.0442(11) Uani 1 1 d . . .
H15 H 0.9258 0.7823 0.4436 0.053 Uiso 1 1 calc R . .
C16 C 0.8093(2) 0.8063(4) 0.44043(15) 0.0385(10) Uani 1 1 d . . .
H16 H 0.8093 0.8745 0.4599 0.046 Uiso 1 1 calc R . .
C17 C 0.7415(2) 0.7594(3) 0.42142(14) 0.0306(9) Uani 1 1 d . . .
C18 C 0.6647(2) 0.8138(3) 0.42865(14) 0.0320(9) Uani 1 1 d . . .
C19 C 0.5285(2) 0.7818(4) 0.40974(14) 0.0333(10) Uani 1 1 d . . .
C20 C 0.5002(3) 0.8786(4) 0.43478(16) 0.0405(10) Uani 1 1 d . . .
H20 H 0.5344 0.9260 0.4541 0.049 Uiso 1 1 calc R . .
C21 C 0.4223(3) 0.9042(5) 0.43101(17) 0.0511(13) Uani 1 1 d . . .
H21 H 0.4036 0.9701 0.4475 0.061 Uiso 1 1 calc R . .
C22 C 0.3714(3) 0.8352(5) 0.40358(17) 0.0526(14) Uani 1 1 d . . .
H22 H 0.3184 0.8549 0.4008 0.063 Uiso 1 1 calc R . .
C23 C 0.3978(3) 0.7371(5) 0.38001(16) 0.0456(12) Uani 1 1 d . . .
H23 H 0.3628 0.6894 0.3614 0.055 Uiso 1 1 calc R . .
C24 C 0.4756(2) 0.7088(4) 0.38368(14) 0.0364(10) Uani 1 1 d . . .
C25 C 0.6030(3) 0.0495(6) 0.26145(17) 0.0705(18) Uani 1 1 d . . .
H25A H 0.6413 0.1124 0.2645 0.106 Uiso 1 1 calc R . .
H25B H 0.5721 0.0587 0.2314 0.106 Uiso 1 1 calc R . .
H25C H 0.6290 -0.0269 0.2618 0.106 Uiso 1 1 calc R . .
C26 C 0.4926(3) -0.0389(4) 0.2957(2) 0.0587(15) Uani 1 1 d . . .
H26A H 0.4623 -0.0274 0.2655 0.088 Uiso 1 1 calc R . .
H26B H 0.4587 -0.0354 0.3221 0.088 Uiso 1 1 calc R . .
H26C H 0.5179 -0.1158 0.2955 0.088 Uiso 1 1 calc R . .
C27 C 0.5143(3) 0.1732(4) 0.3015(3) 0.088(2) Uani 1 1 d . . .
H27A H 0.4802 0.1773 0.3278 0.132 Uiso 1 1 calc R . .
H27B H 0.4843 0.1845 0.2713 0.132 Uiso 1 1 calc R . .
H27C H 0.5535 0.2349 0.3054 0.132 Uiso 1 1 calc R . .
C28 C 0.5993(3) 0.0362(4) 0.34667(16) 0.0481(12) Uani 1 1 d . . .
H28A H 0.5659 0.0366 0.3734 0.072 Uiso 1 1 calc R . .
H28B H 0.6377 0.0988 0.3511 0.072 Uiso 1 1 calc R . .
H28C H 0.6253 -0.0400 0.3453 0.072 Uiso 1 1 calc R . .

loop_
_atom_site_aniso_label
_atom_site_aniso_U_11
_atom_site_aniso_U_22
_atom_site_aniso_U_33
_atom_site_aniso_U_23
_atom_site_aniso_U_13
_atom_site_aniso_U_12
Co1 0.0300(3) 0.0274(3) 0.0285(3) 0.0027(2) 0.0018(2) -0.0021(2)
S1 0.0375(6) 0.0303(5) 0.0327(6) 0.0068(4) 0.0049(5) -0.0005(5)
S2 0.0353(7) 0.0466(7) 0.0391(6) 0.0023(5) -0.0019(5) -0.0091(5)
N1 0.044(2) 0.0354(19) 0.0234(17) 0.0017(15) 0.0016(16) -0.0016(16)
N2 0.034(2) 0.0285(17) 0.0257(17) 0.0021(14) -0.0003(15) -0.0001(15)
N3 0.033(2) 0.0297(17) 0.0321(18) 0.0030(14) 0.0047(15) 0.0011(15)
N4 0.0273(19) 0.0303(17) 0.0326(18) 0.0021(14) 0.0040(15) 0.0006(15)
N5 0.023(2) 0.043(2) 0.068(3) 0.016(2) -0.0052(18) -0.0029(17)
O1 0.059(2) 0.0314(16) 0.0422(18) -0.0003(14) 0.0011(16) 0.0038(15)
O2 0.044(2) 0.0298(16) 0.054(2) -0.0087(14) -0.0043(15) 0.0051(14)
O3 0.063(3) 0.044(3) 0.070(3) 0.000 -0.012(3) 0.000
C1 0.071(4) 0.038(2) 0.029(2) 0.0017(19) 0.006(2) 0.000(2)
C2 0.121(5) 0.047(3) 0.034(3) 0.007(2) 0.015(3) -0.011(3)
C3 0.139(6) 0.041(3) 0.034(3) 0.013(2) 0.010(3) -0.002(3)
C4 0.100(5) 0.037(3) 0.037(3) 0.006(2) -0.002(3) 0.000(3)
C5 0.044(3) 0.033(2) 0.032(2) 0.0035(18) -0.0007(19) -0.001(2)
C6 0.040(3) 0.029(2) 0.032(2) -0.0003(18) -0.0053(18) -0.0032(19)
C7 0.025(2) 0.036(2) 0.028(2) 0.0036(17) 0.0027(17) -0.0034(18)
C8 0.024(2) 0.039(2) 0.036(2) -0.0041(18) 0.0016(17) 0.0032(18)
C9 0.026(2) 0.055(3) 0.034(2) -0.008(2) 0.0077(18) 0.004(2)
C10 0.023(2) 0.059(3) 0.031(2) 0.003(2) 0.0041(18) 0.001(2)
C11 0.024(2) 0.045(2) 0.035(2) 0.0078(19) 0.0019(18) -0.0021(19)
C12 0.0173(19) 0.035(2) 0.031(2) 0.0003(17) 0.0031(16) -0.0054(17)
C13 0.035(3) 0.037(2) 0.039(2) 0.000(2) 0.0080(19) 0.008(2)
C14 0.027(3) 0.049(3) 0.053(3) 0.000(2) 0.009(2) 0.006(2)
C15 0.029(3) 0.050(3) 0.054(3) 0.001(2) 0.002(2) -0.005(2)
C16 0.032(3) 0.037(2) 0.046(3) -0.007(2) 0.000(2) -0.0002(19)
C17 0.029(2) 0.030(2) 0.032(2) 0.0026(17) 0.0037(18) -0.0002(17)
C18 0.034(2) 0.032(2) 0.030(2) 0.0034(17) -0.0008(18) 0.0021(18)
C19 0.030(2) 0.041(2) 0.030(2) 0.0097(18) 0.0086(18) 0.0029(19)
C20 0.033(3) 0.041(2) 0.048(3) 0.009(2) 0.009(2) 0.005(2)
C21 0.042(3) 0.062(3) 0.052(3) 0.014(3) 0.018(2) 0.014(3)
C22 0.030(3) 0.080(4) 0.049(3) 0.026(3) 0.012(2) 0.017(3)
C23 0.029(2) 0.070(3) 0.038(3) 0.021(2) 0.004(2) -0.001(2)
C24 0.031(2) 0.047(3) 0.031(2) 0.0127(19) 0.0028(18) 0.002(2)
C25 0.045(3) 0.118(5) 0.046(3) 0.033(3) -0.012(3) -0.019(3)
C26 0.031(3) 0.042(3) 0.102(4) 0.009(3) -0.007(3) -0.005(2)
C27 0.036(3) 0.042(3) 0.182(7) 0.016(4) -0.025(4) 0.001(3)
C28 0.050(3) 0.047(3) 0.047(3) 0.009(2) -0.001(2) -0.003(2)

loop_
_atom_type_symbol
_atom_type_description
_atom_type_scat_dispersion_real
_atom_type_scat_dispersion_imag
_atom_type_scat_source
C C 0.0033 0.0016 'International Tables Vol C Tables 4.2.6.8 and 6.1.1.4'
H H 0.0000 0.0000 'International Tables Vol C Tables 4.2.6.8 and 6.1.1.4'
N N 0.0061 0.0033 'International Tables Vol C Tables 4.2.6.8 and 6.1.1.4'
O O 0.0106 0.0060 'International Tables Vol C Tables 4.2.6.8 and 6.1.1.4'
S S 0.1246 0.1234 'International Tables Vol C Tables 4.2.6.8 and 6.1.1.4'
Co Co 0.3494 0.9721 'International Tables Vol C Tables 4.2.6.8 and 6.1.1.4'

loop_
_geom_angle_atom_site_label_1
_geom_angle_atom_site_label_2
_geom_angle_atom_site_label_3
_geom_angle
_geom_angle_site_symmetry_1
_geom_angle_site_symmetry_3
_geom_angle_publ_flag
N2 Co1 N4 178.43(14) . . ?
N2 Co1 N1 83.60(14) . . ?
N4 Co1 N1 96.21(14) . . ?
N2 Co1 N3 95.20(14) . . ?
N4 Co1 N3 83.24(14) . . ?
N1 Co1 N3 89.71(14) . . ?
N2 Co1 S1 88.38(10) . . ?
N4 Co1 S1 91.77(10) . . ?
N1 Co1 S1 171.87(11) . . ?
N3 Co1 S1 89.69(10) . . ?
N2 Co1 S2 92.92(11) . . ?
N4 Co1 S2 88.64(11) . . ?
N1 Co1 S2 90.32(11) . . ?
N3 Co1 S2 171.83(10) . . ?
S1 Co1 S2 91.42(5) . . ?
C12 S1 Co1 97.06(13) . . ?
C24 S2 Co1 96.91(15) . . ?
C1 N1 C5 118.9(4) . . ?
C1 N1 Co1 128.9(3) . . ?
C5 N1 Co1 112.2(3) . . ?
C6 N2 C7 123.4(3) . . ?
C6 N2 Co1 116.6(3) . . ?
C7 N2 Co1 120.0(3) . . ?
C13 N3 C17 118.8(4) . . ?
C13 N3 Co1 128.7(3) . . ?
C17 N3 Co1 112.5(3) . . ?
C18 N4 C19 124.0(4) . . ?
C18 N4 Co1 116.5(3) . . ?
C19 N4 Co1 119.1(3) . . ?
C25 N5 C28 108.9(4) . . ?
C25 N5 C27 109.3(4) . . ?
C28 N5 C27 111.1(4) . . ?
C25 N5 C26 108.7(4) . . ?
C28 N5 C26 109.1(4) . . ?
C27 N5 C26 109.7(3) . . ?
N1 C1 C2 121.9(4) . . ?
N1 C1 H1 119.0 . . ?
C2 C1 H1 119.0 . . ?
C1 C2 C3 119.1(5) . . ?
C1 C2 H2 120.4 . . ?
C3 C2 H2 120.4 . . ?
C4 C3 C2 119.3(5) . . ?
C4 C3 H3 120.4 . . ?
C2 C3 H3 120.4 . . ?
C5 C4 C3 118.8(5) . . ?
C5 C4 H4 120.6 . . ?
C3 C4 H4 120.6 . . ?
N1 C5 C4 121.9(4) . . ?
N1 C5 C6 115.8(3) . . ?
C4 C5 C6 122.3(4) . . ?
O1 C6 N2 128.9(4) . . ?
O1 C6 C5 119.4(4) . . ?
N2 C6 C5 111.7(3) . . ?
C8 C7 N2 125.8(4) . . ?
C8 C7 C12 119.6(4) . . ?
N2 C7 C12 114.7(3) . . ?
C9 C8 C7 120.0(4) . . ?
C9 C8 H8 120.0 . . ?
C7 C8 H8 120.0 . . ?
C10 C9 C8 120.4(4) . . ?
C10 C9 H9 119.8 . . ?
C8 C9 H9 119.8 . . ?
C11 C10 C9 120.3(4) . . ?
C11 C10 H10 119.8 . . ?
C9 C10 H10 119.8 . . ?
C10 C11 C12 120.6(4) . . ?
C10 C11 H11 119.7 . . ?
C12 C11 H11 119.7 . . ?
C11 C12 C7 119.0(4) . . ?
C11 C12 S1 121.1(3) . . ?
C7 C12 S1 119.8(3) . . ?
N3 C13 C14 122.0(4) . . ?
N3 C13 H13 119.0 . . ?
C14 C13 H13 119.0 . . ?
C15 C14 C13 119.3(4) . . ?
C15 C14 H14 120.4 . . ?
C13 C14 H14 120.4 . . ?
C14 C15 C16 119.2(4) . . ?
C14 C15 H15 120.4 . . ?
C16 C15 H15 120.4 . . ?
C17 C16 C15 118.8(4) . . ?
C17 C16 H16 120.6 . . ?
C15 C16 H16 120.6 . . ?
N3 C17 C16 121.8(4) . . ?
N3 C17 C18 115.4(4) . . ?
C16 C17 C18 122.8(4) . . ?
O2 C18 N4 128.1(4) . . ?
O2 C18 C17 119.6(4) . . ?
N4 C18 C17 112.2(3) . . ?
C24 C19 C20 118.7(4) . . ?
C24 C19 N4 116.2(4) . . ?
C20 C19 N4 125.0(4) . . ?
C21 C20 C19 119.7(5) . . ?
C21 C20 H20 120.1 . . ?
C19 C20 H20 120.1 . . ?
C22 C21 C20 121.0(5) . . ?
C22 C21 H21 119.5 . . ?
C20 C21 H21 119.5 . . ?
C21 C22 C23 120.1(5) . . ?
C21 C22 H22 119.9 . . ?
C23 C22 H22 119.9 . . ?
C22 C23 C24 120.0(5) . . ?
C22 C23 H23 120.0 . . ?
C24 C23 H23 120.0 . . ?
C23 C24 C19 120.4(4) . . ?
C23 C24 S2 120.8(4) . . ?
C19 C24 S2 118.8(3) . . ?
N5 C25 H25A 109.5 . . ?
N5 C25 H25B 109.5 . . ?
H25A C25 H25B 109.5 . . ?
N5 C25 H25C 109.5 . . ?
H25A C25 H25C 109.5 . . ?
H25B C25 H25C 109.5 . . ?
N5 C26 H26A 109.5 . . ?
N5 C26 H26B 109.5 . . ?
H26A C26 H26B 109.5 . . ?
N5 C26 H26C 109.5 . . ?
H26A C26 H26C 109.5 . . ?
H26B C26 H26C 109.5 . . ?
N5 C27 H27A 109.5 . . ?
N5 C27 H27B 109.5 . . ?
H27A C27 H27B 109.5 . . ?
N5 C27 H27C 109.5 . . ?
H27A C27 H27C 109.5 . . ?
H27B C27 H27C 109.5 . . ?
N5 C28 H28A 109.5 . . ?
N5 C28 H28B 109.5 . . ?
H28A C28 H28B 109.5 . . ?
N5 C28 H28C 109.5 . . ?
H28A C28 H28C 109.5 . . ?
H28B C28 H28C 109.5 . . ?

loop_
_geom_bond_atom_site_label_1
_geom_bond_atom_site_label_2
_geom_bond_distance
_geom_bond_site_symmetry_2
_geom_bond_publ_flag
Co1 N2 1.914(3) . ?
Co1 N4 1.921(3) . ?
Co1 N1 1.960(3) . ?
Co1 N3 1.973(3) . ?
Co1 S1 2.2207(12) . ?
Co1 S2 2.2233(13) . ?
S1 C12 1.749(4) . ?
S2 C24 1.767(5) . ?
N1 C1 1.339(5) . ?
N1 C5 1.359(5) . ?
N2 C6 1.345(5) . ?
N2 C7 1.418(5) . ?
N3 C13 1.341(5) . ?
N3 C17 1.350(5) . ?
N4 C18 1.337(5) . ?
N4 C19 1.414(5) . ?
N5 C25 1.478(6) . ?
N5 C28 1.484(5) . ?
N5 C27 1.489(6) . ?
N5 C26 1.503(5) . ?
O1 C6 1.241(5) . ?
O2 C18 1.250(5) . ?
O3 H3A 0.8948 . ?
C1 C2 1.378(6) . ?
C1 H1 0.9500 . ?
C2 C3 1.387(7) . ?
C2 H2 0.9500 . ?
C3 C4 1.383(6) . ?
C3 H3 0.9500 . ?
C4 C5 1.378(6) . ?
C4 H4 0.9500 . ?
C5 C6 1.494(6) . ?
C7 C8 1.396(5) . ?
C7 C12 1.418(5) . ?
C8 C9 1.392(5) . ?
C8 H8 0.9500 . ?
C9 C10 1.385(6) . ?
C9 H9 0.9500 . ?
C10 C11 1.378(6) . ?
C10 H10 0.9500 . ?
C11 C12 1.401(5) . ?
C11 H11 0.9500 . ?
C13 C14 1.381(6) . ?
C13 H13 0.9500 . ?
C14 C15 1.367(6) . ?
C14 H14 0.9500 . ?
C15 C16 1.393(6) . ?
C15 H15 0.9500 . ?
C16 C17 1.376(6) . ?
C16 H16 0.9500 . ?
C17 C18 1.501(6) . ?
C19 C24 1.413(6) . ?
C19 C20 1.413(6) . ?
C20 C21 1.388(6) . ?
C20 H20 0.9500 . ?
C21 C22 1.384(7) . ?
C21 H21 0.9500 . ?
C22 C23 1.392(7) . ?
C22 H22 0.9500 . ?
C23 C24 1.392(6) . ?
C23 H23 0.9500 . ?
C25 H25A 0.9800 . ?
C25 H25B 0.9800 . ?
C25 H25C 0.9800 . ?
C26 H26A 0.9800 . ?
C26 H26B 0.9800 . ?
C26 H26C 0.9800 . ?
C27 H27A 0.9800 . ?
C27 H27B 0.9800 . ?
C27 H27C 0.9800 . ?
C28 H28A 0.9800 . ?
C28 H28B 0.9800 . ?
C28 H28C 0.9800 . ?

loop_
_geom_hbond_atom_site_label_D
_geom_hbond_atom_site_label_H
_geom_hbond_atom_site_label_A
_geom_hbond_distance_DH
_geom_hbond_distance_HA
_geom_hbond_distance_DA
_geom_hbond_angle_DHA
_geom_hbond_site_symmetry_A
O3 H3A O2 0.89 1.92 2.795(4) 166.8 2_656
